data_9011811
loop_
_publ_author_name
'Krivovichev, S. V.'
'Burns, P. C.'

_publ_section_title
;Crystal chemistry of basic lead carbonates. I. Crystal structure of synthetic
 shannonite, Pb2O(CO3) Locality: synthetic
;
_journal_name_full 'Mineralogical Magazine'
_journal_page_first 1063
_journal_page_last 1068
_journal_paper_doi 10.1180/002646100550065
_journal_volume 64
_journal_year 2000
_chemical_compound_source Synthetic
_chemical_formula_structural Pb2(CO3)O
_chemical_formula_sum 'C O4 Pb2'
_chemical_name_mineral Shannonite
_space_group_IT_number 19
_symmetry_space_group_name_Hall 'P 2ac 2ab'
_symmetry_space_group_name_H-M 'P 21 21 21'
_cell_angle_alpha 90
_cell_angle_beta 90
_cell_angle_gamma 90
_cell_length_a 5.1465
_cell_length_b 9.014
_cell_length_c 9.315
_cell_formula_units_Z 4
_cell_volume 432.128
_database_code_amcsd 0014550
_exptl_crystal_density_diffrn 7.538
_cod_original_formula_sum 'Pb2 C O4'
_cod_database_code 9011811

loop_
_space_group_symop_operation_xyz
x,y,z
-x,1/2+y,1/2-z
1/2+x,1/2-y,-z
1/2-x,-y,1/2+z

loop_
_atom_site_aniso_label
_atom_site_aniso_U_11
_atom_site_aniso_U_22
_atom_site_aniso_U_33
_atom_site_aniso_U_12
_atom_site_aniso_U_13
_atom_site_aniso_U_23
Pb1 0.01880 0.01630 0.02040 0.00120 0.00040 0.00030
Pb2 0.03360 0.01900 0.01290 0.00010 0.00140 0.00130
O1 0.01000 0.05500 0.03100 0.01800 0.01000 0.00000
O2 0.01400 0.02100 0.03100 0.00600 0.00900 0.00500
O3 0.01500 0.02500 0.01500 0.00300 0.00900 0.00800
O4 0.02800 0.02100 0.00800 0.00000 0.00500 0.00500

loop_
_atom_site_label
_atom_site_fract_x
_atom_site_fract_y
_atom_site_fract_z
_atom_site_U_iso_or_equiv
Pb1 0.01010 0.55560 0.58425 0.01850
Pb2 0.96730 0.24390 0.34664 0.02190
C 0.99100 0.49200 0.89800 0.01800
O1 0.21400 0.48500 0.83800 0.03200
O2 0.72200 0.50200 0.33600 0.02200
O3 0.01600 -0.02000 0.45500 0.01800
O4 0.04300 0.32100 0.57200 0.01900

loop_
_cod_related_entry_id
_cod_related_entry_database
_cod_related_entry_code
1 AMCSD 0014550
